data_8102491
loop_
_publ_author_name
'Xi Mai'
'Hong-Ying Xia'
'Yu-Sheng Cao'
'Xiao-San Lu'
'Yi-Jing Liao'

_publ_section_title
;
 Crystal structure of 1-(benzyloxy)urea, C8H10N2O2
;
_journal_issue 4
_journal_name_full 'Zeitschrift f\"ur Kristallographie - New Crystal Structures'
_journal_page_first 547
_journal_volume 224
_journal_year 2009
_chemical_formula_structural 'C8 H10 N2 O2'
_chemical_formula_sum 'C8 H10 N2 O2'
_chemical_formula_weight 166.18
_chemical_name_systematic
;
1-(benzyloxy)urea
;
_space_group_IT_number 14
_symmetry_cell_setting monoclinic
_symmetry_space_group_name_Hall '-P 2ybc'
_symmetry_space_group_name_H-M 'P 1 21/c 1'
_atom_sites_solution_hydrogens geom
_atom_sites_solution_primary direct
_atom_sites_solution_secondary difmap
_audit_creation_method SHELXL-97
_audit_update_record
;
2009-06-16 # Formatted by publCIF
;
_cell_angle_alpha 90.00
_cell_angle_beta 96.017(4)
_cell_angle_gamma 90.00
_cell_formula_units_Z 4
_cell_length_a 12.456(3)
_cell_length_b 5.0081(13)
_cell_length_c 13.681(4)
_cell_measurement_reflns_used 2382
_cell_measurement_temperature 296(2)
_cell_measurement_theta_max 26.76
_cell_measurement_theta_min 2.34
_cell_volume 848.7(4)
_computing_structure_refinement 'SHELXL-97 (Sheldrick, 1997)'
_computing_structure_solution 'SHELXS-97 (Sheldrick, 1997)'
_diffrn_ambient_temperature 296(2)
_diffrn_measured_fraction_theta_full 0.980
_diffrn_measured_fraction_theta_max 0.980
_diffrn_measurement_device_type 'Bruker APEX-II area-detector diffractometer'
_diffrn_measurement_method '\f and \w scan'
_diffrn_radiation_monochromator graphite
_diffrn_radiation_source 'fine-focus sealed tube'
_diffrn_radiation_type MoK\a
_diffrn_radiation_wavelength 0.71073
_diffrn_reflns_av_R_equivalents 0.0197
_diffrn_reflns_av_sigmaI/netI 0.0174
_diffrn_reflns_limit_h_max 14
_diffrn_reflns_limit_h_min -14
_diffrn_reflns_limit_k_max 5
_diffrn_reflns_limit_k_min -5
_diffrn_reflns_limit_l_max 16
_diffrn_reflns_limit_l_min -16
_diffrn_reflns_number 4629
_diffrn_reflns_theta_full 25.00
_diffrn_reflns_theta_max 25.00
_diffrn_reflns_theta_min 2.99
_diffrn_standards_decay_% 0
_diffrn_standards_interval_count 0
_diffrn_standards_interval_time 0
_diffrn_standards_number 0
_exptl_absorpt_coefficient_mu 0.095
_exptl_absorpt_correction_T_max 0.99
_exptl_absorpt_correction_T_min 0.94
_exptl_absorpt_correction_type multi-scan
_exptl_crystal_colour colourless
_exptl_crystal_density_diffrn 1.301
_exptl_crystal_density_method 'not measured'
_exptl_crystal_description needle
_exptl_crystal_F_000 352
_exptl_crystal_size_max 0.801
_exptl_crystal_size_mid 0.411
_exptl_crystal_size_min 0.158
_refine_diff_density_max 0.458
_refine_diff_density_min -0.424
_refine_diff_density_rms 0.045
_refine_ls_extinction_coef 0.020(6)
_refine_ls_extinction_expression Fc^*^=kFc[1+0.001xFc^2^\l^3^/sin(2\q)]^-1/4^
_refine_ls_extinction_method SHELXL
_refine_ls_goodness_of_fit_ref 1.035
_refine_ls_hydrogen_treatment constr
_refine_ls_matrix_type full
_refine_ls_number_parameters 110
_refine_ls_number_reflns 1453
_refine_ls_number_restraints 0
_refine_ls_restrained_S_all 1.035
_refine_ls_R_factor_all 0.0666
_refine_ls_R_factor_gt 0.0574
_refine_ls_shift/su_max 0.000
_refine_ls_shift/su_mean <0.001
_refine_ls_structure_factor_coef Fsqd
_refine_ls_weighting_details 'calc w=1/[\s^2^(Fo^2^)+(0.0814P)^2^+0.5312P] where P=(Fo^2^+2Fc^2^)/3'
_refine_ls_weighting_scheme calc
_refine_ls_wR_factor_gt 0.1592
_refine_ls_wR_factor_ref 0.1662
_reflns_number_gt 1173
_reflns_number_total 1453
_reflns_threshold_expression I>2\s(I)
_cod_data_source_file 1267-2682.cff
_cod_data_source_block hx1
_cod_depositor_comments
;
The following automatic conversions were performed:
'_exptl_absorpt_correction_type' value 'Multi-scan' changed to
'multi-scan' according to
'/home/saulius/struct/CIF-dictionaries/cif_core.dic' dictionary named
'cif_core.dic' version 2.4.1 from 2010-06-29.

Automatic conversion script
Id: cif_fix_enum 1555 2011-01-17 13:19:09Z saulius 
;
_cod_original_sg_symbol_H-M 'P 21/C'
_cod_database_code 8102491

loop_
_symmetry_equiv_pos_as_xyz
'x, y, z'
'-x, y+1/2, -z+1/2'
'-x, -y, -z'
'x, -y-1/2, z-1/2'

loop_
_atom_site_label
_atom_site_type_symbol
_atom_site_fract_x
_atom_site_fract_y
_atom_site_fract_z
_atom_site_U_iso_or_equiv
_atom_site_adp_type
_atom_site_occupancy
_atom_site_symmetry_multiplicity
_atom_site_calc_flag
_atom_site_refinement_flags
_atom_site_disorder_assembly
_atom_site_disorder_group
C1 C 0.2619(2) 1.1055(6) 1.00658(19) 0.0637(8) Uani 1 1 d . . .
H1A H 0.2376 1.0445 1.0679 0.076 Uiso 1 1 calc R . .
H1B H 0.2503 1.2966 1.0009 0.076 Uiso 1 1 calc R . .
C2 C 0.2072(2) 0.9724(5) 0.92707(18) 0.0554(7) Uani 1 1 d . . .
C7 C 0.1237(3) 0.7997(8) 0.9473(2) 0.0962(12) Uani 1 1 d . . .
H7 H 0.1055 0.7731 1.0108 0.115 Uiso 1 1 calc R . .
C6 C 0.0739(4) 0.6807(10) 0.8728(3) 0.1246(17) Uani 1 1 d . . .
H6 H 0.0182 0.5614 0.8809 0.150 Uiso 1 1 calc R . .
C3 C 0.2393(3) 1.0227(8) 0.8299(2) 0.0851(10) Uani 1 1 d . . .
H3 H 0.2954 1.1400 0.8215 0.102 Uiso 1 1 calc R . .
C5 C 0.1052(3) 0.7341(8) 0.7781(3) 0.0944(12) Uani 1 1 d . . .
H5 H 0.0662 0.6487 0.7254 0.113 Uiso 1 1 calc R . .
C4 C 0.1894(3) 0.9035(9) 0.7559(2) 0.0937(12) Uani 1 1 d . . .
H4 H 0.2074 0.9271 0.6922 0.112 Uiso 1 1 calc R . .
O1 O 0.37421(13) 1.0419(3) 1.00284(12) 0.0560(5) Uani 1 1 d . . .
N1 N 0.38869(16) 0.7727(4) 1.03028(13) 0.0521(6) Uani 1 1 d . . .
H1 H 0.3680 0.6409 0.9926 0.063 Uiso 1 1 calc R . .
C8 C 0.43575(18) 0.7452(4) 1.11692(15) 0.0456(6) Uani 1 1 d . . .
O2 O 0.47237(15) 0.5232(3) 1.13619(11) 0.0588(6) Uani 1 1 d . . .
N2 N 0.43326(17) 0.9545(4) 1.17602(14) 0.0552(6) Uani 1 1 d . . .
H2A H 0.4599 0.9426 1.2365 0.066 Uiso 1 1 calc R . .
H2B H 0.4050 1.1021 1.1539 0.066 Uiso 1 1 calc R . .

loop_
_atom_site_aniso_label
_atom_site_aniso_U_11
_atom_site_aniso_U_22
_atom_site_aniso_U_33
_atom_site_aniso_U_23
_atom_site_aniso_U_13
_atom_site_aniso_U_12
C1 0.0747(17) 0.0509(16) 0.0605(15) -0.0032(12) -0.0168(12) 0.0106(12)
C2 0.0557(13) 0.0503(15) 0.0559(14) 0.0041(11) -0.0145(11) 0.0090(11)
C7 0.102(2) 0.110(3) 0.0705(19) 0.0260(19) -0.0239(17) -0.038(2)
C6 0.121(3) 0.131(4) 0.109(3) 0.029(3) -0.047(2) -0.068(3)
C3 0.0734(19) 0.112(3) 0.0655(18) 0.0032(17) -0.0120(15) -0.0215(18)
C5 0.090(2) 0.095(3) 0.088(2) -0.004(2) -0.0405(18) -0.006(2)
C4 0.088(2) 0.131(3) 0.0572(17) -0.0026(19) -0.0164(16) 0.004(2)
O1 0.0684(11) 0.0375(9) 0.0551(10) 0.0075(7) -0.0258(8) -0.0016(7)
N1 0.0727(13) 0.0297(10) 0.0471(10) 0.0001(8) -0.0257(9) -0.0045(8)
C8 0.0630(13) 0.0305(12) 0.0398(11) 0.0008(9) -0.0117(9) -0.0040(9)
O2 0.0934(13) 0.0291(9) 0.0467(9) -0.0001(6) -0.0262(8) 0.0027(8)
N2 0.0832(14) 0.0327(11) 0.0438(10) -0.0033(8) -0.0213(9) 0.0042(9)

loop_
_atom_type_symbol
_atom_type_description
_atom_type_scat_dispersion_real
_atom_type_scat_dispersion_imag
_atom_type_scat_source
C C 0.0033 0.0016 'International Tables Vol C Tables 4.2.6.8 and 6.1.1.4'
H H 0.0000 0.0000 'International Tables Vol C Tables 4.2.6.8 and 6.1.1.4'
N N 0.0061 0.0033 'International Tables Vol C Tables 4.2.6.8 and 6.1.1.4'
O O 0.0106 0.0060 'International Tables Vol C Tables 4.2.6.8 and 6.1.1.4'

loop_
_geom_angle_atom_site_label_1
_geom_angle_atom_site_label_2
_geom_angle_atom_site_label_3
_geom_angle
_geom_angle_site_symmetry_1
_geom_angle_site_symmetry_3
_geom_angle_publ_flag
C2 C1 O1 105.3(2) . . ?
C2 C1 H1A 110.7 . . ?
O1 C1 H1A 110.7 . . ?
C2 C1 H1B 110.7 . . ?
O1 C1 H1B 110.7 . . ?
H1A C1 H1B 108.8 . . ?
C1 C2 C7 117.0(3) . . ?
C1 C2 C3 118.3(3) . . ?
C7 C2 C3 124.7(3) . . ?
C6 C7 C2 115.9(3) . . ?
C6 C7 H7 122.0 . . ?
C2 C7 H7 122.0 . . ?
C7 C6 C5 118.8(4) . . ?
C7 C6 H6 120.6 . . ?
C5 C6 H6 120.6 . . ?
C4 C3 C2 119.2(3) . . ?
C4 C3 H3 120.4 . . ?
C2 C3 H3 120.4 . . ?
C6 C5 C4 126.5(3) . . ?
C6 C5 H5 116.8 . . ?
C4 C5 H5 116.8 . . ?
C3 C4 C5 114.9(3) . . ?
C3 C4 H4 122.5 . . ?
C5 C4 H4 122.5 . . ?
N1 O1 C1 107.48(18) . . ?
C8 N1 O1 112.71(17) . . ?
C8 N1 H1 123.6 . . ?
O1 N1 H1 123.6 . . ?
O2 C8 N1 115.16(19) . . ?
O2 C8 N2 128.36(19) . . ?
N1 C8 N2 116.4(2) . . ?
C8 N2 H2A 120.0 . . ?
C8 N2 H2B 120.0 . . ?
H2A N2 H2B 120.0 . . ?

loop_
_geom_bond_atom_site_label_1
_geom_bond_atom_site_label_2
_geom_bond_distance
_geom_bond_site_symmetry_2
_geom_bond_publ_flag
C1 C2 1.392(3) . ?
C1 O1 1.441(3) . ?
C1 H1A 0.9700 . ?
C1 H1B 0.9700 . ?
C2 C7 1.403(4) . ?
C2 C3 1.450(4) . ?
C7 C6 1.282(5) . ?
C7 H7 0.9300 . ?
C6 C5 1.417(6) . ?
C6 H6 0.9300 . ?
C3 C4 1.279(5) . ?
C3 H3 0.9300 . ?
C5 C4 1.407(5) . ?
C5 H5 0.9300 . ?
C4 H4 0.9300 . ?
O1 N1 1.406(2) . ?
N1 C8 1.274(3) . ?
N1 H1 0.8600 . ?
C8 O2 1.220(3) . ?
C8 N2 1.326(3) . ?
N2 H2A 0.8600 . ?
N2 H2B 0.8600 . ?

loop_
_geom_hbond_atom_site_label_D
_geom_hbond_atom_site_label_H
_geom_hbond_atom_site_label_A
_geom_hbond_distance_DH
_geom_hbond_distance_HA
_geom_hbond_distance_DA
_geom_hbond_angle_DHA
_geom_hbond_site_symmetry_A
N2 H2B O2 0.86 2.29 2.950(3) 133.5 1_565
N2 H2A O2 0.86 1.90 2.733(2) 163.2 2_657

loop_
_cod_related_entry_id
_cod_related_entry_database
_cod_related_entry_code
1 ChemSpider 201611
